data_7207917
loop_
_publ_author_name
'Sarkar, Arindam'
'Pal, Sushanta K.'
'Itkis, Mikhail E.'
'Tham, Fook S.'
'Haddon, Robert C.'

_publ_section_title
;
 Sulfur and selenium substituted spiro-biphenalenyl-boron neutral radicals
;
_journal_issue 17
_journal_name_full 'Journal of Materials Chemistry'
_journal_page_first 8245
_journal_paper_doi 10.1039/c2jm16001c
_journal_volume 22
_journal_year 2012
_chemical_formula_sum 'C34 H30 B O4 S4'
_chemical_formula_weight 641.63
_chemical_name_systematic
;
?
;
_space_group_IT_number 15
_symmetry_cell_setting monoclinic
_symmetry_space_group_name_Hall '-C 2yc'
_symmetry_space_group_name_H-M 'C 1 2/c 1'
_atom_sites_solution_hydrogens geom
_atom_sites_solution_primary direct
_atom_sites_solution_secondary difmap
_audit_creation_method SHELXL-97
_cell_angle_alpha 90.00
_cell_angle_beta 106.965(4)
_cell_angle_gamma 90.00
_cell_formula_units_Z 4
_cell_length_a 19.019(4)
_cell_length_b 8.5496(16)
_cell_length_c 18.248(3)
_cell_measurement_reflns_used 5192
_cell_measurement_temperature 100(2)
_cell_measurement_theta_max 32.22
_cell_measurement_theta_min 2.24
_cell_volume 2838.1(9)
_computing_cell_refinement 'Bruker SAINT'
_computing_data_collection 'Bruker APEX2'
_computing_data_reduction 'Bruker SAINT'
_computing_molecular_graphics 'Bruker SHELXTL'
_computing_publication_material 'Bruker SHELXTL'
_computing_structure_refinement 'SHELXL-97 (Sheldrick, 2008)'
_computing_structure_solution 'SHELXS-97 (Sheldrick, 2008)'
_diffrn_ambient_temperature 100(2)
_diffrn_measured_fraction_theta_full 0.999
_diffrn_measured_fraction_theta_max 0.999
_diffrn_measurement_device_type 'Bruker APEX-II CCD'
_diffrn_measurement_method '\f and \w scans'
_diffrn_radiation_monochromator graphite
_diffrn_radiation_source 'Normal-focus sealed tube'
_diffrn_radiation_type MoK\a
_diffrn_radiation_wavelength 0.71073
_diffrn_reflns_av_R_equivalents 0.0447
_diffrn_reflns_av_sigmaI/netI 0.0336
_diffrn_reflns_limit_h_max 27
_diffrn_reflns_limit_h_min -27
_diffrn_reflns_limit_k_max 12
_diffrn_reflns_limit_k_min -12
_diffrn_reflns_limit_l_max 26
_diffrn_reflns_limit_l_min -26
_diffrn_reflns_number 22496
_diffrn_reflns_theta_full 30.50
_diffrn_reflns_theta_max 30.50
_diffrn_reflns_theta_min 2.24
_exptl_absorpt_coefficient_mu 0.377
_exptl_absorpt_correction_T_max 0.9785
_exptl_absorpt_correction_T_min 0.9474
_exptl_absorpt_correction_type multi-scan
_exptl_absorpt_process_details 'Bruker SADABS'
_exptl_crystal_colour black
_exptl_crystal_density_diffrn 1.502
_exptl_crystal_density_meas ?
_exptl_crystal_density_method 'not measured'
_exptl_crystal_description 'prism frag'
_exptl_crystal_F_000 1340
_exptl_crystal_size_max 0.14
_exptl_crystal_size_mid 0.08
_exptl_crystal_size_min 0.06
_refine_diff_density_max 0.554
_refine_diff_density_min -0.254
_refine_diff_density_rms 0.071
_refine_ls_extinction_method none
_refine_ls_goodness_of_fit_ref 1.020
_refine_ls_hydrogen_treatment constr
_refine_ls_matrix_type full
_refine_ls_number_parameters 197
_refine_ls_number_reflns 4325
_refine_ls_number_restraints 0
_refine_ls_restrained_S_all 1.020
_refine_ls_R_factor_all 0.0468
_refine_ls_R_factor_gt 0.0345
_refine_ls_shift/su_max 0.002
_refine_ls_shift/su_mean 0.000
_refine_ls_structure_factor_coef Fsqd
_refine_ls_weighting_details 'calc w=1/[\s^2^(Fo^2^)+(0.0486P)^2^+2.2960P] where P=(Fo^2^+2Fc^2^)/3'
_refine_ls_weighting_scheme calc
_refine_ls_wR_factor_gt 0.0865
_refine_ls_wR_factor_ref 0.0933
_reflns_number_gt 3506
_reflns_number_total 4325
_reflns_threshold_expression >2sigma(I)
_cod_data_source_file c2jm16001c.txt
_cod_data_source_block rh173_0m
_cod_depositor_comments
;
The following automatic conversions were performed:

'_symmetry_cell_setting' value 'Monoclinic' changed to 'monoclinic'
according to /home/saulius/struct/CIF-dictionaries/cif_core.dic
dictionary named 'cif_core.dic' version 2.4.1 from 2010-06-29.

Automatic conversion script
Id: cif_fix_values 1715 2011-07-08 13:25:40Z adriana 

The following automatic conversions were performed:

'_exptl_crystal_density_meas' value 'not measured' was changed to '?'
- the value is perceived as not measured.

Automatic conversion script
Id: cif_fix_values 3008 2015-01-20 13:52:24Z robertas 
;
_cod_original_sg_symbol_H-M C2/c
_cod_database_code 7207917

loop_
_symmetry_equiv_pos_as_xyz
'x, y, z'
'-x, y, -z+1/2'
'x+1/2, y+1/2, z'
'-x+1/2, y+1/2, -z+1/2'
'-x, -y, -z'
'x, -y, z-1/2'
'-x+1/2, -y+1/2, -z'
'x+1/2, -y+1/2, z-1/2'

loop_
_atom_site_label
_atom_site_type_symbol
_atom_site_fract_x
_atom_site_fract_y
_atom_site_fract_z
_atom_site_U_iso_or_equiv
_atom_site_adp_type
_atom_site_occupancy
_atom_site_symmetry_multiplicity
_atom_site_calc_flag
_atom_site_refinement_flags
B1 B 1.0000 0.8540(3) 0.7500 0.0114(4) Uani 1 2 d S
O1 O 1.03846(5) 0.75300(12) 0.81448(5) 0.01212(19) Uani 1 1 d .
C1 C 1.02489(7) 0.75665(15) 0.88228(7) 0.0099(2) Uani 1 1 d .
C2 C 1.06861(7) 0.66668(16) 0.94236(7) 0.0113(2) Uani 1 1 d .
H2 H 1.1079 0.6065 0.9348 0.014 Uiso 1 1 calc R
C3 C 1.05482(7) 0.66483(15) 1.01306(7) 0.0106(2) Uani 1 1 d .
C3A C 0.99498(7) 0.75412(15) 1.02549(7) 0.0101(2) Uani 1 1 d .
C4 C 0.97814(7) 0.75478(16) 1.09570(7) 0.0124(3) Uani 1 1 d .
H4 H 1.0070 0.6942 1.1373 0.015 Uiso 1 1 calc R
C5 C 0.92003(7) 0.84254(16) 1.10498(8) 0.0129(3) Uani 1 1 d .
H5 H 0.9092 0.8405 1.1526 0.015 Uiso 1 1 calc R
C6 C 0.87750(7) 0.93327(16) 1.04545(8) 0.0122(2) Uani 1 1 d .
H6 H 0.8383 0.9938 1.0531 0.015 Uiso 1 1 calc R
C6A C 0.89163(7) 0.93689(15) 0.97364(7) 0.0102(2) Uani 1 1 d .
C7 C 0.84852(7) 1.02730(15) 0.90956(8) 0.0107(2) Uani 1 1 d .
C8 C 0.86646(7) 1.03140(16) 0.84123(7) 0.0112(2) Uani 1 1 d .
H8 H 0.8382 1.0935 0.8000 0.013 Uiso 1 1 calc R
C9 C 0.92598(7) 0.94455(15) 0.83260(7) 0.0100(2) Uani 1 1 d .
C9A C 0.96687(7) 0.84825(15) 0.89254(7) 0.0099(2) Uani 1 1 d .
C9B C 0.95113(7) 0.84638(15) 0.96393(7) 0.0099(2) Uani 1 1 d .
O9 O 0.94353(5) 0.95411(11) 0.76688(5) 0.01201(19) Uani 1 1 d .
S3 S 1.107515(18) 0.55648(4) 1.090885(18) 0.01254(9) Uani 1 1 d .
C10 C 1.17339(7) 0.45487(16) 1.05390(8) 0.0135(3) Uani 1 1 d .
H10A H 1.1475 0.3848 1.0114 0.016 Uiso 1 1 calc R
H10B H 1.2025 0.5311 1.0341 0.016 Uiso 1 1 calc R
C11 C 1.22396(8) 0.35963(17) 1.11896(9) 0.0174(3) Uani 1 1 d .
H11A H 1.2540 0.4307 1.1578 0.026 Uiso 1 1 calc R
H11B H 1.2561 0.2938 1.0987 0.026 Uiso 1 1 calc R
H11C H 1.1943 0.2933 1.1422 0.026 Uiso 1 1 calc R
S7 S 0.774652(18) 1.13233(4) 0.925002(19) 0.01306(9) Uani 1 1 d .
C12 C 0.71505(8) 1.17936(18) 0.83087(8) 0.0167(3) Uani 1 1 d .
H12A H 0.6795 1.2604 0.8358 0.020 Uiso 1 1 calc R
H12B H 0.7450 1.2239 0.7998 0.020 Uiso 1 1 calc R
C13 C 0.67302(9) 1.0391(2) 0.78928(9) 0.0249(3) Uani 1 1 d .
H13A H 0.7075 0.9643 0.7781 0.037 Uiso 1 1 calc R
H13B H 0.6378 1.0735 0.7413 0.037 Uiso 1 1 calc R
H13C H 0.6465 0.9889 0.8217 0.037 Uiso 1 1 calc R

loop_
_atom_site_aniso_label
_atom_site_aniso_U_11
_atom_site_aniso_U_22
_atom_site_aniso_U_33
_atom_site_aniso_U_23
_atom_site_aniso_U_13
_atom_site_aniso_U_12
B1 0.0101(9) 0.0168(10) 0.0084(9) 0.000 0.0046(7) 0.000
O1 0.0118(4) 0.0179(5) 0.0079(4) 0.0015(4) 0.0048(3) 0.0036(4)
C1 0.0101(5) 0.0121(6) 0.0083(5) -0.0007(4) 0.0038(4) -0.0014(4)
C2 0.0100(6) 0.0139(6) 0.0107(6) 0.0009(5) 0.0042(5) 0.0010(5)
C3 0.0108(6) 0.0116(6) 0.0089(6) 0.0008(4) 0.0018(5) -0.0005(5)
C3A 0.0096(6) 0.0121(6) 0.0088(5) -0.0002(4) 0.0028(4) -0.0011(4)
C4 0.0122(6) 0.0161(6) 0.0088(6) 0.0007(5) 0.0030(5) -0.0003(5)
C5 0.0135(6) 0.0171(6) 0.0094(6) -0.0004(5) 0.0056(5) -0.0011(5)
C6 0.0120(6) 0.0148(6) 0.0114(6) -0.0017(5) 0.0061(5) -0.0001(5)
C6A 0.0099(5) 0.0122(6) 0.0093(5) -0.0007(5) 0.0037(4) -0.0013(5)
C7 0.0090(5) 0.0111(6) 0.0130(6) -0.0012(5) 0.0047(5) 0.0001(4)
C8 0.0095(6) 0.0137(6) 0.0100(6) 0.0013(5) 0.0022(5) 0.0006(5)
C9 0.0093(5) 0.0131(6) 0.0084(5) -0.0009(5) 0.0035(4) -0.0020(5)
C9A 0.0084(5) 0.0124(6) 0.0089(5) -0.0004(4) 0.0027(4) -0.0004(4)
C9B 0.0092(5) 0.0117(6) 0.0094(6) -0.0008(4) 0.0038(4) -0.0014(4)
O9 0.0121(4) 0.0173(5) 0.0082(4) 0.0018(3) 0.0053(3) 0.0027(4)
S3 0.01266(16) 0.01531(17) 0.00991(15) 0.00307(12) 0.00369(12) 0.00269(12)
C10 0.0121(6) 0.0154(6) 0.0140(6) 0.0019(5) 0.0053(5) 0.0017(5)
C11 0.0148(6) 0.0172(7) 0.0191(7) 0.0035(5) 0.0032(5) 0.0031(5)
S7 0.01110(15) 0.01701(17) 0.01215(16) -0.00051(12) 0.00510(12) 0.00306(12)
C12 0.0138(6) 0.0233(7) 0.0135(6) 0.0024(5) 0.0049(5) 0.0061(5)
C13 0.0171(7) 0.0361(9) 0.0199(7) -0.0097(7) 0.0028(6) 0.0007(6)

loop_
_atom_type_symbol
_atom_type_description
_atom_type_scat_dispersion_real
_atom_type_scat_dispersion_imag
_atom_type_scat_source
C C 0.0033 0.0016 'International Tables Vol C Tables 4.2.6.8 and 6.1.1.4'
H H 0.0000 0.0000 'International Tables Vol C Tables 4.2.6.8 and 6.1.1.4'
B B 0.0013 0.0007 'International Tables Vol C Tables 4.2.6.8 and 6.1.1.4'
O O 0.0106 0.0060 'International Tables Vol C Tables 4.2.6.8 and 6.1.1.4'
S S 0.1246 0.1234 'International Tables Vol C Tables 4.2.6.8 and 6.1.1.4'

loop_
_geom_angle_atom_site_label_1
_geom_angle_atom_site_label_2
_geom_angle_atom_site_label_3
_geom_angle
_geom_angle_site_symmetry_1
_geom_angle_site_symmetry_3
O1 B1 O1 108.10(16) 2_756 .
O1 B1 O9 113.35(5) 2_756 2_756
O1 B1 O9 106.58(5) . 2_756
O1 B1 O9 106.58(5) 2_756 .
O1 B1 O9 113.35(5) . .
O9 B1 O9 109.01(16) 2_756 .
C1 O1 B1 122.81(10) . .
O1 C1 C2 118.82(12) . .
O1 C1 C9A 120.42(12) . .
C2 C1 C9A 120.76(12) . .
C3 C2 C1 120.28(12) . .
C3 C2 H2 119.9 . .
C1 C2 H2 119.9 . .
C2 C3 C3A 120.76(12) . .
C2 C3 S3 122.83(10) . .
C3A C3 S3 116.42(10) . .
C4 C3A C9B 118.59(12) . .
C4 C3A C3 122.99(12) . .
C9B C3A C3 118.41(11) . .
C5 C4 C3A 120.95(12) . .
C5 C4 H4 119.5 . .
C3A C4 H4 119.5 . .
C4 C5 C6 120.69(12) . .
C4 C5 H5 119.7 . .
C6 C5 H5 119.7 . .
C5 C6 C6A 120.91(12) . .
C5 C6 H6 119.5 . .
C6A C6 H6 119.5 . .
C6 C6A C9B 118.46(12) . .
C6 C6A C7 123.17(12) . .
C9B C6A C7 118.36(11) . .
C8 C7 C6A 120.83(12) . .
C8 C7 S7 123.32(10) . .
C6A C7 S7 115.84(10) . .
C7 C8 C9 120.46(12) . .
C7 C8 H8 119.8 . .
C9 C8 H8 119.8 . .
O9 C9 C8 119.31(11) . .
O9 C9 C9A 120.42(11) . .
C8 C9 C9A 120.27(12) . .
C9 C9A C1 119.88(12) . .
C9 C9A C9B 120.19(12) . .
C1 C9A C9B 119.91(12) . .
C9A C9B C6A 119.75(12) . .
C9A C9B C3A 119.86(12) . .
C6A C9B C3A 120.39(12) . .
C9 O9 B1 122.62(10) . .
C3 S3 C10 104.30(6) . .
C11 C10 S3 108.28(10) . .
C11 C10 H10A 110.0 . .
S3 C10 H10A 110.0 . .
C11 C10 H10B 110.0 . .
S3 C10 H10B 110.0 . .
H10A C10 H10B 108.4 . .
C10 C11 H11A 109.5 . .
C10 C11 H11B 109.5 . .
H11A C11 H11B 109.5 . .
C10 C11 H11C 109.5 . .
H11A C11 H11C 109.5 . .
H11B C11 H11C 109.5 . .
C7 S7 C12 105.69(7) . .
C13 C12 S7 113.14(11) . .
C13 C12 H12A 109.0 . .
S7 C12 H12A 109.0 . .
C13 C12 H12B 109.0 . .
S7 C12 H12B 109.0 . .
H12A C12 H12B 107.8 . .
C12 C13 H13A 109.5 . .
C12 C13 H13B 109.5 . .
H13A C13 H13B 109.5 . .
C12 C13 H13C 109.5 . .
H13A C13 H13C 109.5 . .
H13B C13 H13C 109.5 . .

loop_
_geom_bond_atom_site_label_1
_geom_bond_atom_site_label_2
_geom_bond_distance
_geom_bond_site_symmetry_2
B1 O1 1.4705(16) 2_756
B1 O1 1.4705(16) .
B1 O9 1.4747(16) 2_756
B1 O9 1.4747(16) .
O1 C1 1.3361(15) .
C1 C2 1.3975(18) .
C1 C9A 1.4093(18) .
C2 C3 1.3897(18) .
C2 H2 0.9500 .
C3 C3A 1.4423(18) .
C3 S3 1.7461(13) .
C3A C4 1.4083(18) .
C3A C9B 1.4258(18) .
C4 C5 1.3865(19) .
C4 H4 0.9500 .
C5 C6 1.3868(19) .
C5 H5 0.9500 .
C6 C6A 1.4128(18) .
C6 H6 0.9500 .
C6A C9B 1.4241(18) .
C6A C7 1.4413(18) .
C7 C8 1.3858(18) .
C7 S7 1.7580(13) .
C8 C9 1.4007(18) .
C8 H8 0.9500 .
C9 O9 1.3379(15) .
C9 C9A 1.4080(18) .
C9A C9B 1.4193(18) .
S3 C10 1.8092(14) .
C10 C11 1.5269(19) .
C10 H10A 0.9900 .
C10 H10B 0.9900 .
C11 H11A 0.9800 .
C11 H11B 0.9800 .
C11 H11C 0.9800 .
S7 C12 1.8059(15) .
C12 C13 1.516(2) .
C12 H12A 0.9900 .
C12 H12B 0.9900 .
C13 H13A 0.9800 .
C13 H13B 0.9800 .
C13 H13C 0.9800 .

loop_
_geom_torsion_atom_site_label_1
_geom_torsion_atom_site_label_2
_geom_torsion_atom_site_label_3
_geom_torsion_atom_site_label_4
_geom_torsion
_geom_torsion_site_symmetry_1
O1 B1 O1 C1 -120.12(12) 2_756
O9 B1 O1 C1 117.71(11) 2_756
O9 B1 O1 C1 -2.21(18) .
B1 O1 C1 C2 -174.35(12) .
B1 O1 C1 C9A 6.43(19) .
O1 C1 C2 C3 -178.41(12) .
C9A C1 C2 C3 0.8(2) .
C1 C2 C3 C3A 0.6(2) .
C1 C2 C3 S3 -179.51(10) .
C2 C3 C3A C4 179.22(13) .
S3 C3 C3A C4 -0.69(18) .
C2 C3 C3A C9B -1.06(19) .
S3 C3 C3A C9B 179.03(10) .
C9B C3A C4 C5 0.3(2) .
C3 C3A C4 C5 179.99(13) .
C3A C4 C5 C6 -0.7(2) .
C4 C5 C6 C6A 0.9(2) .
C5 C6 C6A C9B -0.7(2) .
C5 C6 C6A C7 179.08(13) .
C6 C6A C7 C8 177.53(13) .
C9B C6A C7 C8 -2.73(19) .
C6 C6A C7 S7 -1.21(17) .
C9B C6A C7 S7 178.52(10) .
C6A C7 C8 C9 1.5(2) .
S7 C7 C8 C9 -179.85(10) .
C7 C8 C9 O9 -178.02(12) .
C7 C8 C9 C9A 2.0(2) .
O9 C9 C9A C1 -2.45(19) .
C8 C9 C9A C1 177.56(12) .
O9 C9 C9A C9B 175.84(12) .
C8 C9 C9A C9B -4.16(19) .
O1 C1 C9A C9 -4.20(19) .
C2 C1 C9A C9 176.59(12) .
O1 C1 C9A C9B 177.50(12) .
C2 C1 C9A C9B -1.70(19) .
C9 C9A C9B C6A 2.84(19) .
C1 C9A C9B C6A -178.87(12) .
C9 C9A C9B C3A -177.09(12) .
C1 C9A C9B C3A 1.20(19) .
C6 C6A C9B C9A -179.70(12) .
C7 C6A C9B C9A 0.55(18) .
C6 C6A C9B C3A 0.23(19) .
C7 C6A C9B C3A -179.52(12) .
C4 C3A C9B C9A 179.89(12) .
C3 C3A C9B C9A 0.16(19) .
C4 C3A C9B C6A -0.04(19) .
C3 C3A C9B C6A -179.78(12) .
C8 C9 O9 B1 -173.18(12) .
C9A C9 O9 B1 6.83(19) .
O1 B1 O9 C9 114.25(11) 2_756
O1 B1 O9 C9 -4.54(18) .
O9 B1 O9 C9 -123.07(12) 2_756
C2 C3 S3 C10 -2.34(13) .
C3A C3 S3 C10 177.57(10) .
C3 S3 C10 C11 178.37(10) .
C8 C7 S7 C12 19.34(14) .
C6A C7 S7 C12 -161.95(10) .
C7 S7 C12 C13 72.84(12) .
